data_4089138
loop_
_publ_author_name
'Shih, Wei-Chun'
'Ozerov, Oleg V.'

_publ_section_title
;
 Synthesis and Characterization of PBP Pincer Iridium Complexes and Their
 Application in Alkane Transfer Dehydrogenation
;
_journal_issue 1
_journal_name_full Organometallics
_journal_page_first 228
_journal_paper_doi 10.1021/acs.organomet.6b00762
_journal_volume 36
_journal_year 2016
_chemical_formula_sum 'C24 H40 B Ir P2'
_chemical_formula_weight 593.51
_space_group_crystal_system monoclinic
_space_group_IT_number 14
_space_group_name_Hall '-P 2ybc'
_space_group_name_H-M_alt 'P 1 21/c 1'
_atom_sites_solution_hydrogens mixed
_audit_creation_method SHELXL-2014
_cell_angle_alpha 90
_cell_angle_beta 106.6620(10)
_cell_angle_gamma 90
_cell_formula_units_Z 4
_cell_length_a 11.5629(12)
_cell_length_b 13.7995(15)
_cell_length_c 16.2002(17)
_cell_measurement_reflns_used 9975
_cell_measurement_temperature 110(2)
_cell_measurement_theta_max 29.43
_cell_measurement_theta_min 2.36
_cell_volume 2476.4(5)
_computing_structure_refinement 'SHELXL-2014 (Sheldrick, 2014)'
_diffrn_ambient_temperature 110(2)
_diffrn_measured_fraction_theta_full 1.000
_diffrn_measured_fraction_theta_max 0.948
_diffrn_measurement_device_type 'Bruker APEX-II CCD'
_diffrn_radiation_type MoK\a
_diffrn_radiation_wavelength 0.71073
_diffrn_reflns_av_R_equivalents 0.0585
_diffrn_reflns_av_unetI/netI 0.0462
_diffrn_reflns_Laue_measured_fraction_full 1.000
_diffrn_reflns_Laue_measured_fraction_max 0.948
_diffrn_reflns_limit_h_max 15
_diffrn_reflns_limit_h_min -16
_diffrn_reflns_limit_k_max 19
_diffrn_reflns_limit_k_min -18
_diffrn_reflns_limit_l_max 22
_diffrn_reflns_limit_l_min -22
_diffrn_reflns_number 31243
_diffrn_reflns_point_group_measured_fraction_full 1.000
_diffrn_reflns_point_group_measured_fraction_max 0.948
_diffrn_reflns_theta_full 25.242
_diffrn_reflns_theta_max 29.754
_diffrn_reflns_theta_min 1.838
_exptl_absorpt_coefficient_mu 5.529
_exptl_absorpt_correction_T_max 0.7459
_exptl_absorpt_correction_T_min 0.4953
_exptl_absorpt_correction_type multi-scan
_exptl_absorpt_process_details sadabs
_exptl_crystal_colour colorless
_exptl_crystal_density_diffrn 1.592
_exptl_crystal_description block
_exptl_crystal_F_000 1184
_exptl_crystal_size_max 0.260
_exptl_crystal_size_mid 0.090
_exptl_crystal_size_min 0.040
_refine_diff_density_max 0.625
_refine_diff_density_min -0.587
_refine_diff_density_rms 0.133
_refine_ls_extinction_method none
_refine_ls_goodness_of_fit_ref 1.041
_refine_ls_hydrogen_treatment mixed
_refine_ls_matrix_type full
_refine_ls_number_parameters 273
_refine_ls_number_reflns 6702
_refine_ls_number_restraints 0
_refine_ls_restrained_S_all 1.041
_refine_ls_R_factor_all 0.0334
_refine_ls_R_factor_gt 0.0249
_refine_ls_shift/su_max 0.002
_refine_ls_shift/su_mean 0.000
_refine_ls_structure_factor_coef Fsqd
_refine_ls_weighting_details 'w=1/[\s^2^(Fo^2^)+(0.0143P)^2^+0.3316P] where P=(Fo^2^+2Fc^2^)/3'
_refine_ls_weighting_scheme calc
_refine_ls_wR_factor_gt 0.0541
_refine_ls_wR_factor_ref 0.0577
_reflns_Friedel_coverage 0.000
_reflns_number_gt 5658
_reflns_number_total 6702
_reflns_threshold_expression 'I > 2\s(I)'
_cod_data_source_file om6b00762_si_002.cif
_cod_data_source_block 3
_cod_original_sg_symbol_H-M 'P 21/c'
_cod_database_code 4089138
_shelx_space_group_comment
;
The symmetry employed for this shelxl refinement is uniquely defined
by the following loop, which should always be used as a source of
symmetry information in preference to the above space-group names.
They are only intended as comments.
;
_shelx_estimated_absorpt_t_min 0.327
_shelx_estimated_absorpt_t_max 0.809
_shelxl_version_number 2014-1

loop_
_space_group_symop_operation_xyz
'x, y, z'
'-x, y+1/2, -z+1/2'
'-x, -y, -z'
'x, -y-1/2, z-1/2'

loop_
_atom_site_label
_atom_site_type_symbol
_atom_site_fract_x
_atom_site_fract_y
_atom_site_fract_z
_atom_site_U_iso_or_equiv
_atom_site_adp_type
_atom_site_occupancy
_atom_site_site_symmetry_order
_atom_site_calc_flag
_atom_site_refinement_flags_posn
_atom_site_refinement_flags_adp
Ir1 Ir 0.69028(2) 0.83419(2) 0.23193(2) 0.01292(4) Uani 1 1 d . .
H1 H 0.802(2) 0.759(2) 0.2390(19) 0.016 Uiso 1 1 d . U
H2 H 0.664(3) 0.810(2) 0.1248(19) 0.016 Uiso 1 1 d . U
H7 H 0.717(3) 0.8489(19) 0.332(2) 0.016 Uiso 1 1 d . U
H8 H 0.594(3) 0.908(2) 0.2306(18) 0.016 Uiso 1 1 d . U
P1 P 0.56869(6) 0.70329(5) 0.23006(4) 0.01356(14) Uani 1 1 d . .
C1 C 0.7016(3) 0.6440(2) 0.12082(18) 0.0162(6) Uani 1 1 d . .
P2 P 0.82864(7) 0.94698(5) 0.21982(5) 0.01468(15) Uani 1 1 d . .
C2 C 0.6115(2) 0.61572(19) 0.15895(17) 0.0148(5) Uani 1 1 d . .
C3 C 0.5580(3) 0.5243(2) 0.14448(18) 0.0182(6) Uani 1 1 d . .
H3 H 0.4981 0.5069 0.1715 0.022 Uiso 1 1 calc R U
C4 C 0.5920(3) 0.4585(2) 0.09073(19) 0.0220(6) Uani 1 1 d . .
H4 H 0.5545 0.3967 0.0801 0.026 Uiso 1 1 calc R U
C5 C 0.6803(3) 0.4837(2) 0.0530(2) 0.0235(7) Uani 1 1 d . .
H5 H 0.7049 0.4386 0.0170 0.028 Uiso 1 1 calc R U
C6 C 0.7337(3) 0.5750(2) 0.06726(19) 0.0203(6) Uani 1 1 d . .
H6 H 0.7938 0.5912 0.0400 0.024 Uiso 1 1 calc R U
C7 C 0.8639(2) 0.8006(2) 0.11184(18) 0.0157(6) Uani 1 1 d . .
C8 C 0.9079(2) 0.8921(2) 0.14887(17) 0.0156(6) Uani 1 1 d . .
C15 C 0.7140(3) 0.5866(3) 0.3574(2) 0.0319(8) Uani 1 1 d . .
H15A H 0.7203 0.5408 0.3127 0.048 Uiso 1 1 calc R U
H15B H 0.7258 0.5520 0.4121 0.048 Uiso 1 1 calc R U
H15C H 0.7761 0.6368 0.3643 0.048 Uiso 1 1 calc R U
C14 C 0.5753(3) 0.6977(2) 0.40519(19) 0.0244(7) Uani 1 1 d . .
H14A H 0.6334 0.7512 0.4144 0.037 Uiso 1 1 calc R U
H14B H 0.5908 0.6589 0.4579 0.037 Uiso 1 1 calc R U
H14C H 0.4931 0.7239 0.3907 0.037 Uiso 1 1 calc R U
C13 C 0.5888(3) 0.6340(2) 0.33115(18) 0.0185(6) Uani 1 1 d . .
H13 H 0.5263 0.5817 0.3205 0.022 Uiso 1 1 calc R U
C12 C 0.9181(3) 0.7623(2) 0.05222(18) 0.0189(6) Uani 1 1 d . .
H12 H 0.8894 0.7025 0.0249 0.023 Uiso 1 1 calc R U
C11 C 1.0128(3) 0.8091(2) 0.0316(2) 0.0211(6) Uani 1 1 d . .
H11 H 1.0467 0.7813 -0.0098 0.025 Uiso 1 1 calc R U
C10 C 1.0575(3) 0.8949(2) 0.0704(2) 0.0230(7) Uani 1 1 d . .
H10 H 1.1237 0.9257 0.0573 0.028 Uiso 1 1 calc R U
C9 C 1.0047(3) 0.9367(2) 0.12925(19) 0.0210(6) Uani 1 1 d . .
H9 H 1.0353 0.9962 0.1562 0.025 Uiso 1 1 calc R U
C16 C 0.4037(2) 0.7147(2) 0.17931(18) 0.0175(6) Uani 1 1 d . .
H16 H 0.3669 0.6487 0.1761 0.021 Uiso 1 1 calc R U
C17 C 0.3415(3) 0.7810(2) 0.2288(2) 0.0246(7) Uani 1 1 d . .
H17A H 0.3809 0.8445 0.2367 0.037 Uiso 1 1 calc R U
H17B H 0.3472 0.7524 0.2852 0.037 Uiso 1 1 calc R U
H17C H 0.2563 0.7885 0.1963 0.037 Uiso 1 1 calc R U
C18 C 0.3814(3) 0.7531(2) 0.08744(19) 0.0236(7) Uani 1 1 d . .
H18A H 0.4257 0.7132 0.0567 0.035 Uiso 1 1 calc R U
H18B H 0.4094 0.8203 0.0895 0.035 Uiso 1 1 calc R U
H18C H 0.2949 0.7504 0.0574 0.035 Uiso 1 1 calc R U
C19 C 0.9475(3) 0.9813(2) 0.31827(18) 0.0206(6) Uani 1 1 d . .
H19 H 1.0085 1.0223 0.3017 0.025 Uiso 1 1 calc R U
C21 C 1.0095(3) 0.8899(2) 0.3627(2) 0.0283(7) Uani 1 1 d . .
H21A H 0.9502 0.8486 0.3784 0.042 Uiso 1 1 calc R U
H21B H 1.0733 0.9078 0.4147 0.042 Uiso 1 1 calc R U
H21C H 1.0450 0.8545 0.3234 0.042 Uiso 1 1 calc R U
C22 C 0.7663(3) 1.0622(2) 0.16863(19) 0.0194(6) Uani 1 1 d . .
H22 H 0.7169 1.0894 0.2047 0.023 Uiso 1 1 calc R U
C23 C 0.8572(3) 1.1415(2) 0.1635(2) 0.0328(8) Uani 1 1 d . .
H23A H 0.9061 1.1194 0.1269 0.049 Uiso 1 1 calc R U
H23B H 0.9098 1.1553 0.2215 0.049 Uiso 1 1 calc R U
H23C H 0.8135 1.2005 0.1390 0.049 Uiso 1 1 calc R U
C24 C 0.6781(3) 1.0426(2) 0.0797(2) 0.0307(8) Uani 1 1 d . .
H24A H 0.6410 1.1037 0.0546 0.046 Uiso 1 1 calc R U
H24B H 0.6151 0.9978 0.0856 0.046 Uiso 1 1 calc R U
H24C H 0.7218 1.0137 0.0422 0.046 Uiso 1 1 calc R U
C20 C 0.8933(3) 1.0398(2) 0.3783(2) 0.0263(7) Uani 1 1 d . .
H20A H 0.8607 1.1009 0.3502 0.039 Uiso 1 1 calc R U
H20B H 0.9562 1.0536 0.4320 0.039 Uiso 1 1 calc R U
H20C H 0.8284 1.0024 0.3910 0.039 Uiso 1 1 calc R U
B1 B 0.7588(3) 0.7500(2) 0.1439(2) 0.0149(6) Uani 1 1 d . .

loop_
_atom_site_aniso_label
_atom_site_aniso_U_11
_atom_site_aniso_U_22
_atom_site_aniso_U_33
_atom_site_aniso_U_23
_atom_site_aniso_U_13
_atom_site_aniso_U_12
Ir1 0.01421(6) 0.01260(6) 0.01297(6) -0.00089(4) 0.00553(4) -0.00176(4)
P1 0.0148(4) 0.0135(3) 0.0125(3) 0.0013(3) 0.0040(3) -0.0009(3)
C1 0.0143(14) 0.0169(14) 0.0152(14) 0.0008(11) 0.0006(11) 0.0013(11)
P2 0.0161(4) 0.0137(3) 0.0155(3) -0.0013(3) 0.0066(3) -0.0023(3)
C2 0.0181(14) 0.0131(13) 0.0139(13) 0.0004(10) 0.0057(11) -0.0003(11)
C3 0.0184(15) 0.0174(14) 0.0190(14) 0.0030(11) 0.0055(12) -0.0015(11)
C4 0.0270(17) 0.0122(14) 0.0246(16) -0.0008(12) 0.0039(13) -0.0021(12)
C5 0.0226(16) 0.0174(15) 0.0308(17) -0.0068(12) 0.0082(13) -0.0002(12)
C6 0.0192(15) 0.0194(15) 0.0233(15) -0.0041(12) 0.0075(12) -0.0019(12)
C7 0.0140(14) 0.0164(13) 0.0163(14) 0.0009(11) 0.0037(11) 0.0020(11)
C8 0.0152(14) 0.0156(14) 0.0168(14) -0.0008(11) 0.0059(11) -0.0002(11)
C15 0.037(2) 0.037(2) 0.0221(17) 0.0116(14) 0.0094(15) 0.0167(16)
C14 0.0327(18) 0.0257(16) 0.0165(15) 0.0022(12) 0.0100(13) 0.0008(14)
C13 0.0200(15) 0.0185(14) 0.0183(14) 0.0052(11) 0.0076(12) 0.0012(12)
C12 0.0212(15) 0.0155(14) 0.0213(15) -0.0039(11) 0.0082(12) -0.0028(12)
C11 0.0222(16) 0.0220(15) 0.0223(15) -0.0018(12) 0.0116(13) 0.0016(12)
C10 0.0178(15) 0.0253(16) 0.0304(17) 0.0016(13) 0.0140(13) -0.0042(12)
C9 0.0211(15) 0.0172(15) 0.0267(16) -0.0024(12) 0.0102(13) -0.0040(12)
C16 0.0133(14) 0.0182(15) 0.0195(14) 0.0006(11) 0.0022(11) -0.0025(11)
C17 0.0209(16) 0.0271(17) 0.0246(16) 0.0004(13) 0.0044(13) 0.0023(13)
C18 0.0195(15) 0.0294(17) 0.0179(15) 0.0031(12) -0.0010(12) -0.0016(13)
C19 0.0188(15) 0.0218(15) 0.0214(15) -0.0034(12) 0.0060(12) -0.0058(12)
C21 0.0264(17) 0.0264(17) 0.0267(17) 0.0000(14) -0.0010(14) -0.0031(14)
C22 0.0269(16) 0.0129(14) 0.0232(15) 0.0007(11) 0.0152(13) 0.0019(12)
C23 0.042(2) 0.0179(16) 0.047(2) 0.0075(15) 0.0277(18) 0.0009(15)
C24 0.044(2) 0.0285(18) 0.0198(16) 0.0067(13) 0.0090(15) 0.0102(16)
C20 0.0298(18) 0.0285(17) 0.0195(15) -0.0067(13) 0.0051(13) -0.0071(14)
B1 0.0142(15) 0.0175(16) 0.0130(15) -0.0012(12) 0.0039(12) 0.0017(12)

loop_
_atom_type_symbol
_atom_type_description
_atom_type_scat_dispersion_real
_atom_type_scat_dispersion_imag
_atom_type_scat_source
C C 0.0033 0.0016 'International Tables Vol C Tables 4.2.6.8 and 6.1.1.4'
H H 0.0000 0.0000 'International Tables Vol C Tables 4.2.6.8 and 6.1.1.4'
B B 0.0013 0.0007 'International Tables Vol C Tables 4.2.6.8 and 6.1.1.4'
Ir Ir -1.4442 7.9887 'International Tables Vol C Tables 4.2.6.8 and 6.1.1.4'
P P 0.1023 0.0942 'International Tables Vol C Tables 4.2.6.8 and 6.1.1.4'

loop_
_geom_angle_atom_site_label_1
_geom_angle_atom_site_label_2
_geom_angle_atom_site_label_3
_geom_angle
B1 Ir1 P2 84.90(9)
B1 Ir1 P1 84.65(9)
P2 Ir1 P1 169.43(3)
B1 Ir1 H1 43.3(10)
P2 Ir1 H1 83.4(10)
P1 Ir1 H1 88.0(10)
B1 Ir1 H2 38.3(10)
P2 Ir1 H2 88.5(10)
P1 Ir1 H2 84.2(10)
H1 Ir1 H2 81.6(14)
B1 Ir1 H7 138.6(11)
P2 Ir1 H7 93.8(11)
P1 Ir1 H7 93.0(10)
H1 Ir1 H7 95.4(15)
H2 Ir1 H7 176.0(13)
B1 Ir1 H8 139.9(10)
P2 Ir1 H8 94.3(11)
P1 Ir1 H8 94.6(11)
H1 Ir1 H8 176.0(14)
H2 Ir1 H8 101.7(14)
H7 Ir1 H8 81.5(15)
C2 P1 C13 103.14(13)
C2 P1 C16 101.90(13)
C13 P1 C16 106.74(13)
C2 P1 Ir1 104.69(9)
C13 P1 Ir1 118.42(10)
C16 P1 Ir1 119.32(10)
C6 C1 C2 116.2(3)
C6 C1 B1 126.6(3)
C2 C1 B1 117.2(2)
C8 P2 C22 106.06(13)
C8 P2 C19 105.48(13)
C22 P2 C19 105.44(13)
C8 P2 Ir1 105.20(9)
C22 P2 Ir1 115.73(10)
C19 P2 Ir1 117.91(10)
C3 C2 C1 121.6(3)
C3 C2 P1 121.0(2)
C1 C2 P1 117.4(2)
C4 C3 C2 120.3(3)
C4 C3 H3 119.9
C2 C3 H3 119.9
C5 C4 C3 119.5(3)
C5 C4 H4 120.3
C3 C4 H4 120.3
C4 C5 C6 120.3(3)
C4 C5 H5 119.8
C6 C5 H5 119.8
C5 C6 C1 122.1(3)
C5 C6 H6 119.0
C1 C6 H6 119.0
C12 C7 C8 116.6(3)
C12 C7 B1 126.0(3)
C8 C7 B1 117.3(2)
C9 C8 C7 120.5(3)
C9 C8 P2 122.8(2)
C7 C8 P2 116.6(2)
C13 C15 H15A 109.5
C13 C15 H15B 109.5
H15A C15 H15B 109.5
C13 C15 H15C 109.5
H15A C15 H15C 109.5
H15B C15 H15C 109.5
C13 C14 H14A 109.5
C13 C14 H14B 109.5
H14A C14 H14B 109.5
C13 C14 H14C 109.5
H14A C14 H14C 109.5
H14B C14 H14C 109.5
C14 C13 C15 109.1(3)
C14 C13 P1 112.4(2)
C15 C13 P1 109.5(2)
C14 C13 H13 108.6
C15 C13 H13 108.6
P1 C13 H13 108.6
C11 C12 C7 122.0(3)
C11 C12 H12 119.0
C7 C12 H12 119.0
C10 C11 C12 120.7(3)
C10 C11 H11 119.7
C12 C11 H11 119.7
C11 C10 C9 119.2(3)
C11 C10 H10 120.4
C9 C10 H10 120.4
C8 C9 C10 120.8(3)
C8 C9 H9 119.6
C10 C9 H9 119.6
C17 C16 C18 109.3(2)
C17 C16 P1 113.5(2)
C18 C16 P1 109.0(2)
C17 C16 H16 108.3
C18 C16 H16 108.3
P1 C16 H16 108.3
C16 C17 H17A 109.5
C16 C17 H17B 109.5
H17A C17 H17B 109.5
C16 C17 H17C 109.5
H17A C17 H17C 109.5
H17B C17 H17C 109.5
C16 C18 H18A 109.5
C16 C18 H18B 109.5
H18A C18 H18B 109.5
C16 C18 H18C 109.5
H18A C18 H18C 109.5
H18B C18 H18C 109.5
C21 C19 C20 111.1(3)
C21 C19 P2 109.2(2)
C20 C19 P2 110.3(2)
C21 C19 H19 108.7
C20 C19 H19 108.7
P2 C19 H19 108.7
C19 C21 H21A 109.5
C19 C21 H21B 109.5
H21A C21 H21B 109.5
C19 C21 H21C 109.5
H21A C21 H21C 109.5
H21B C21 H21C 109.5
C24 C22 C23 110.9(3)
C24 C22 P2 109.9(2)
C23 C22 P2 117.0(2)
C24 C22 H22 106.1
C23 C22 H22 106.1
P2 C22 H22 106.1
C22 C23 H23A 109.5
C22 C23 H23B 109.5
H23A C23 H23B 109.5
C22 C23 H23C 109.5
H23A C23 H23C 109.5
H23B C23 H23C 109.5
C22 C24 H24A 109.5
C22 C24 H24B 109.5
H24A C24 H24B 109.5
C22 C24 H24C 109.5
H24A C24 H24C 109.5
H24B C24 H24C 109.5
C19 C20 H20A 109.5
C19 C20 H20B 109.5
H20A C20 H20B 109.5
C19 C20 H20C 109.5
H20A C20 H20C 109.5
H20B C20 H20C 109.5
C1 B1 C7 128.2(2)
C1 B1 Ir1 116.1(2)
C7 B1 Ir1 115.7(2)
C1 B1 H1 107.9(11)
C7 B1 H1 104.1(11)
Ir1 B1 H1 49.2(11)
C1 B1 H2 104.5(13)
C7 B1 H2 107.8(13)
Ir1 B1 H2 52.3(13)
H1 B1 H2 101.5(17)

loop_
_geom_bond_atom_site_label_1
_geom_bond_atom_site_label_2
_geom_bond_distance
Ir1 B1 2.159(3)
Ir1 P2 2.2804(7)
Ir1 P1 2.2840(7)
Ir1 H1 1.64(3)
Ir1 H2 1.71(3)
Ir1 H7 1.57(3)
Ir1 H8 1.50(3)
P1 C2 1.833(3)
P1 C13 1.853(3)
P1 C16 1.855(3)
C1 C6 1.408(4)
C1 C2 1.410(4)
C1 B1 1.605(4)
P2 C8 1.827(3)
P2 C22 1.842(3)
P2 C19 1.844(3)
C2 C3 1.395(4)
C3 C4 1.390(4)
C3 H3 0.9500
C4 C5 1.377(4)
C4 H4 0.9500
C5 C6 1.392(4)
C5 H5 0.9500
C6 H6 0.9500
C7 C12 1.397(4)
C7 C8 1.428(4)
C7 B1 1.611(4)
C8 C9 1.392(4)
C15 C13 1.534(4)
C15 H15A 0.9800
C15 H15B 0.9800
C15 H15C 0.9800
C14 C13 1.531(4)
C14 H14A 0.9800
C14 H14B 0.9800
C14 H14C 0.9800
C13 H13 1.0000
C12 C11 1.392(4)
C12 H12 0.9500
C11 C10 1.371(4)
C11 H11 0.9500
C10 C9 1.396(4)
C10 H10 0.9500
C9 H9 0.9500
C16 C17 1.525(4)
C16 C18 1.531(4)
C16 H16 1.0000
C17 H17A 0.9800
C17 H17B 0.9800
C17 H17C 0.9800
C18 H18A 0.9800
C18 H18B 0.9800
C18 H18C 0.9800
C19 C21 1.525(4)
C19 C20 1.529(4)
C19 H19 1.0000
C21 H21A 0.9800
C21 H21B 0.9800
C21 H21C 0.9800
C22 C24 1.531(4)
C22 C23 1.536(4)
C22 H22 1.0000
C23 H23A 0.9800
C23 H23B 0.9800
C23 H23C 0.9800
C24 H24A 0.9800
C24 H24B 0.9800
C24 H24C 0.9800
C20 H20A 0.9800
C20 H20B 0.9800
C20 H20C 0.9800
B1 H1 1.48(3)
B1 H2 1.34(3)

loop_
_geom_torsion_atom_site_label_1
_geom_torsion_atom_site_label_2
_geom_torsion_atom_site_label_3
_geom_torsion_atom_site_label_4
_geom_torsion
C6 C1 C2 C3 0.3(4)
B1 C1 C2 C3 -178.6(2)
C6 C1 C2 P1 179.3(2)
B1 C1 C2 P1 0.4(3)
C13 P1 C2 C3 53.3(3)
C16 P1 C2 C3 -57.2(3)
Ir1 P1 C2 C3 177.8(2)
C13 P1 C2 C1 -125.7(2)
C16 P1 C2 C1 123.7(2)
Ir1 P1 C2 C1 -1.2(2)
C1 C2 C3 C4 -0.7(4)
P1 C2 C3 C4 -179.7(2)
C2 C3 C4 C5 1.1(4)
C3 C4 C5 C6 -1.2(5)
C4 C5 C6 C1 0.8(5)
C2 C1 C6 C5 -0.3(4)
B1 C1 C6 C5 178.4(3)
C12 C7 C8 C9 -3.6(4)
B1 C7 C8 C9 175.1(3)
C12 C7 C8 P2 175.0(2)
B1 C7 C8 P2 -6.3(3)
C22 P2 C8 C9 60.5(3)
C19 P2 C8 C9 -51.0(3)
Ir1 P2 C8 C9 -176.4(2)
C22 P2 C8 C7 -118.0(2)
C19 P2 C8 C7 130.4(2)
Ir1 P2 C8 C7 5.1(2)
C2 P1 C13 C14 171.8(2)
C16 P1 C13 C14 -81.3(2)
Ir1 P1 C13 C14 56.8(2)
C2 P1 C13 C15 50.3(2)
C16 P1 C13 C15 157.2(2)
Ir1 P1 C13 C15 -64.7(2)
C8 C7 C12 C11 1.9(4)
B1 C7 C12 C11 -176.7(3)
C7 C12 C11 C10 0.8(5)
C12 C11 C10 C9 -1.8(5)
C7 C8 C9 C10 2.7(4)
P2 C8 C9 C10 -175.8(2)
C11 C10 C9 C8 0.1(5)
C2 P1 C16 C17 177.1(2)
C13 P1 C16 C17 69.2(2)
Ir1 P1 C16 C17 -68.4(2)
C2 P1 C16 C18 -60.9(2)
C13 P1 C16 C18 -168.7(2)
Ir1 P1 C16 C18 53.6(2)
C8 P2 C19 C21 -64.8(2)
C22 P2 C19 C21 -176.8(2)
Ir1 P2 C19 C21 52.2(2)
C8 P2 C19 C20 172.8(2)
C22 P2 C19 C20 60.8(2)
Ir1 P2 C19 C20 -70.2(2)
C8 P2 C22 C24 60.9(2)
C19 P2 C22 C24 172.4(2)
Ir1 P2 C22 C24 -55.3(2)
C8 P2 C22 C23 -66.7(3)
C19 P2 C22 C23 44.8(3)
Ir1 P2 C22 C23 177.1(2)
C6 C1 B1 C7 -0.1(5)
C2 C1 B1 C7 178.7(3)
C6 C1 B1 Ir1 -178.1(2)
C2 C1 B1 Ir1 0.7(3)
C12 C7 B1 C1 5.0(5)
C8 C7 B1 C1 -173.6(3)
C12 C7 B1 Ir1 -176.9(2)
C8 C7 B1 Ir1 4.5(3)
